data_2240311
loop_
_publ_author_name
'Liu, He'
'Zhong, Jia-liang'
'Sun, Wen-xia'
'Gong, Yan-qing'
'Liu, Li-hong'

_publ_section_title
;
 Crystal structure of
 1,7,8,9-tetrachloro-4-(3,5-dichlorobenzyl)-10,10-dimethoxy-4-azatricyclo[5.2.1.0^2,6^]dec-8-ene-3,5-dione
;
_journal_coeditor_code CV5477
_journal_issue 1
_journal_name_full 'Acta Crystallographica Section E'
_journal_page_first o14
_journal_page_last o15
_journal_paper_doi 10.1107/S2056989014025961
_journal_volume 71
_journal_year 2015
_chemical_formula_iupac 'C17 H11 Cl6 N O4'
_chemical_formula_moiety 'C17 H11 Cl6 N O4'
_chemical_formula_sum 'C17 H11 Cl6 N O4'
_chemical_formula_weight 505.97
_chemical_name_systematic
'1,7,8,9-Tetrachloro-4-(3,5-dichlorobenzyl)-10,10-dimethoxy-4-azatricyclo[5.2.1.0^2,6^]dec-8-ene-3,5-dione '
_space_group_IT_number 2
_symmetry_cell_setting triclinic
_symmetry_space_group_name_Hall '-P 1'
_symmetry_space_group_name_H-M 'P -1'
_atom_sites_solution_hydrogens geom
_atom_sites_solution_primary direct
_atom_sites_solution_secondary difmap
_audit_creation_method SHELXL-97
_cell_angle_alpha 119.52(3)
_cell_angle_beta 94.51(3)
_cell_angle_gamma 90.23(3)
_cell_formula_units_Z 2
_cell_length_a 8.9905(18)
_cell_length_b 11.351(2)
_cell_length_c 11.482(2)
_cell_measurement_reflns_used 4035
_cell_measurement_temperature 296(2)
_cell_measurement_theta_max 27.30
_cell_measurement_theta_min 3.00
_cell_volume 1015.2(4)
_computing_cell_refinement
;
SAINT (Bruker, 2009)
;
_computing_data_collection
;
APEX2 (Bruker, 2009)
;
_computing_data_reduction
;
SAINT (Bruker, 2009)
;
_computing_molecular_graphics
;
SHELXTL (Sheldrick, 2008)
;
_computing_publication_material
;
SHELXTL (Sheldrick, 2008)
;
_computing_structure_refinement
;
SHELXL97 (Sheldrick, 2008)
;
_computing_structure_solution
;
SHELXS97 (Sheldrick, 2008)
;
_diffrn_ambient_temperature 296(2)
_diffrn_measured_fraction_theta_full 0.989
_diffrn_measured_fraction_theta_max 0.989
_diffrn_measurement_device_type 'Bruker APEXII CCD'
_diffrn_measurement_method '\f and \w scans'
_diffrn_radiation_monochromator graphite
_diffrn_radiation_source 'fine-focus sealed tube'
_diffrn_radiation_type MoK\a
_diffrn_radiation_wavelength 0.71073
_diffrn_reflns_av_R_equivalents 0.0360
_diffrn_reflns_av_sigmaI/netI 0.0487
_diffrn_reflns_limit_h_max 11
_diffrn_reflns_limit_h_min -10
_diffrn_reflns_limit_k_max 14
_diffrn_reflns_limit_k_min -14
_diffrn_reflns_limit_l_max 14
_diffrn_reflns_limit_l_min -14
_diffrn_reflns_number 10037
_diffrn_reflns_theta_full 27.48
_diffrn_reflns_theta_max 27.48
_diffrn_reflns_theta_min 3.00
_diffrn_standards_number 0
_exptl_absorpt_coefficient_mu 0.871
_exptl_absorpt_correction_type none
_exptl_crystal_colour colourless
_exptl_crystal_density_diffrn 1.655
_exptl_crystal_density_method 'not measured'
_exptl_crystal_description column
_exptl_crystal_F_000 508
_exptl_crystal_size_max 0.25
_exptl_crystal_size_mid 0.20
_exptl_crystal_size_min 0.15
_refine_diff_density_max 0.697
_refine_diff_density_min -0.640
_refine_diff_density_rms 0.061
_refine_ls_extinction_coef 0.041(3)
_refine_ls_extinction_expression Fc^*^=kFc[1+0.001xFc^2^\l^3^/sin(2\q)]^-1/4^
_refine_ls_extinction_method
;
SHELXL97 (Sheldrick, 2008)
;
_refine_ls_goodness_of_fit_ref 1.045
_refine_ls_hydrogen_treatment constr
_refine_ls_matrix_type full
_refine_ls_number_parameters 254
_refine_ls_number_reflns 4611
_refine_ls_number_restraints 0
_refine_ls_restrained_S_all 1.045
_refine_ls_R_factor_all 0.0513
_refine_ls_R_factor_gt 0.0428
_refine_ls_shift/su_max 0.001
_refine_ls_shift/su_mean 0.000
_refine_ls_structure_factor_coef Fsqd
_refine_ls_weighting_details 'calc w=1/[\s^2^(Fo^2^)+(0.0412P)^2^+0.6429P] where P=(Fo^2^+2Fc^2^)/3'
_refine_ls_weighting_scheme calc
_refine_ls_wR_factor_gt 0.1054
_refine_ls_wR_factor_ref 0.1107
_reflns_number_gt 3865
_reflns_number_total 4611
_reflns_threshold_expression I>2sigma(I)
_cod_data_source_file cv5477sup1.cif
_cod_data_source_block I
_cod_database_code 2240311
_cod_database_fobs_code 2240311
_publcif_datablock.id {0bdd170f-22b7-4230-ab40-684c068359ac}

_publcif_info_exptl_table_max_cols 4
_publcif_info_exptl_table_use_headnotes n

loop_
_symmetry_equiv_pos_as_xyz
'x, y, z'
'-x, -y, -z'

loop_
_atom_site_label
_atom_site_type_symbol
_atom_site_fract_x
_atom_site_fract_y
_atom_site_fract_z
_atom_site_U_iso_or_equiv
_atom_site_adp_type
_atom_site_occupancy
_atom_site_symmetry_multiplicity
_atom_site_calc_flag
_atom_site_refinement_flags
Cl1 Cl 0.86211(7) 0.64648(6) 0.01529(7) 0.04952(18) Uani 1 1 d .
Cl2 Cl 0.42071(6) 1.01968(7) 0.22921(7) 0.04994(18) Uani 1 1 d .
Cl3 Cl 0.68066(8) 1.06565(7) 0.47167(6) 0.05378(19) Uani 1 1 d .
Cl4 Cl 0.95541(7) 0.84784(7) 0.33571(7) 0.05465(19) Uani 1 1 d .
Cl5 Cl 1.13965(11) 1.59013(7) 0.35138(9) 0.0729(3) Uani 1 1 d .
Cl6 Cl 1.36383(11) 1.31140(9) 0.58471(9) 0.0808(3) Uani 1 1 d .
O1 O 1.08016(17) 0.94674(16) 0.09979(18) 0.0439(4) Uani 1 1 d .
O2 O 0.72222(19) 1.24926(16) 0.29413(19) 0.0498(4) Uani 1 1 d .
O3 O 0.54476(19) 0.70159(18) 0.11801(19) 0.0484(4) Uani 1 1 d .
O4 O 0.53317(18) 0.77943(16) -0.03513(15) 0.0412(4) Uani 1 1 d .
N4 N 0.92584(19) 1.11941(17) 0.21831(17) 0.0314(4) Uani 1 1 d .
C1 C 0.7734(2) 0.8000(2) 0.1025(2) 0.0314(4) Uani 1 1 d .
C2 C 0.8098(2) 0.9081(2) 0.0613(2) 0.0298(4) Uani 1 1 d .
H2A H 0.8017 0.8681 -0.0367 0.036 Uiso 1 1 calc R
C3 C 0.9573(2) 0.9867(2) 0.1245(2) 0.0314(4) Uani 1 1 d .
C5 C 0.7731(2) 1.1424(2) 0.2225(2) 0.0330(4) Uani 1 1 d .
C6 C 0.6890(2) 1.0109(2) 0.1241(2) 0.0299(4) Uani 1 1 d .
H6A H 0.6270 1.0203 0.0553 0.036 Uiso 1 1 calc R
C7 C 0.5955(2) 0.9495(2) 0.1918(2) 0.0323(4) Uani 1 1 d .
C8 C 0.6949(2) 0.9539(2) 0.3068(2) 0.0335(4) Uani 1 1 d .
C9 C 0.8003(2) 0.8677(2) 0.2542(2) 0.0343(5) Uani 1 1 d .
C10 C 0.5982(2) 0.7951(2) 0.0854(2) 0.0340(5) Uani 1 1 d .
C11 C 1.0373(2) 1.2261(2) 0.2981(2) 0.0333(4) Uani 1 1 d .
C12 C 1.0362(3) 1.3406(2) 0.2843(2) 0.0409(5) Uani 1 1 d .
H12A H 0.9684 1.3467 0.2222 0.049 Uiso 1 1 calc R
C13 C 1.1394(3) 1.4455(2) 0.3660(3) 0.0449(6) Uani 1 1 d .
C14 C 1.2412(3) 1.4386(2) 0.4583(3) 0.0472(6) Uani 1 1 d .
H14A H 1.3094 1.5104 0.5128 0.057 Uiso 1 1 calc R
C15 C 1.2391(3) 1.3220(2) 0.4674(2) 0.0438(5) Uani 1 1 d .
C16 C 1.1374(2) 1.2143(2) 0.3883(2) 0.0371(5) Uani 1 1 d .
H16A H 1.1369 1.1365 0.3960 0.044 Uiso 1 1 calc R
C17 C 0.3854(3) 0.6908(4) 0.1208(4) 0.0770(10) Uani 1 1 d .
H17A H 0.3617 0.6226 0.1436 0.115 Uiso 1 1 calc R
H17B H 0.3366 0.6663 0.0339 0.115 Uiso 1 1 calc R
H17C H 0.3516 0.7763 0.1866 0.115 Uiso 1 1 calc R
C18 C 0.5309(4) 0.6462(3) -0.1513(3) 0.0659(9) Uani 1 1 d .
H18A H 0.4837 0.6481 -0.2282 0.099 Uiso 1 1 calc R
H18B H 0.4761 0.5833 -0.1356 0.099 Uiso 1 1 calc R
H18C H 0.6314 0.6183 -0.1673 0.099 Uiso 1 1 calc R

loop_
_atom_site_aniso_label
_atom_site_aniso_U_11
_atom_site_aniso_U_22
_atom_site_aniso_U_33
_atom_site_aniso_U_23
_atom_site_aniso_U_13
_atom_site_aniso_U_12
Cl1 0.0530(4) 0.0289(3) 0.0557(4) 0.0132(3) -0.0005(3) 0.0074(2)
Cl2 0.0286(3) 0.0601(4) 0.0557(4) 0.0243(3) 0.0054(3) 0.0069(2)
Cl3 0.0559(4) 0.0620(4) 0.0311(3) 0.0138(3) 0.0030(3) 0.0005(3)
Cl4 0.0498(4) 0.0656(4) 0.0509(4) 0.0330(3) -0.0132(3) 0.0087(3)
Cl5 0.1059(7) 0.0302(3) 0.0815(5) 0.0269(3) 0.0087(5) -0.0056(3)
Cl6 0.0848(6) 0.0607(5) 0.0737(5) 0.0228(4) -0.0449(4) -0.0117(4)
O1 0.0299(8) 0.0397(9) 0.0530(10) 0.0157(8) 0.0050(7) 0.0028(6)
O2 0.0422(9) 0.0303(8) 0.0605(11) 0.0103(8) 0.0023(8) 0.0061(7)
O3 0.0439(9) 0.0454(10) 0.0604(11) 0.0314(9) -0.0078(8) -0.0151(7)
O4 0.0420(9) 0.0352(8) 0.0356(8) 0.0117(7) -0.0142(7) -0.0046(6)
N4 0.0293(9) 0.0271(8) 0.0332(9) 0.0121(7) -0.0018(7) -0.0022(6)
C1 0.0332(10) 0.0242(9) 0.0327(10) 0.0120(8) -0.0050(8) -0.0013(7)
C2 0.0312(10) 0.0291(10) 0.0269(9) 0.0127(8) -0.0012(8) 0.0003(8)
C3 0.0327(11) 0.0302(10) 0.0304(10) 0.0147(8) 0.0009(8) -0.0008(8)
C5 0.0340(11) 0.0291(10) 0.0357(10) 0.0163(9) -0.0008(9) 0.0007(8)
C6 0.0289(10) 0.0287(10) 0.0308(10) 0.0147(8) -0.0033(8) -0.0007(7)
C7 0.0259(10) 0.0343(11) 0.0328(10) 0.0143(9) -0.0019(8) -0.0009(8)
C8 0.0329(11) 0.0382(11) 0.0295(10) 0.0175(9) -0.0013(8) -0.0052(8)
C9 0.0345(11) 0.0368(11) 0.0354(11) 0.0222(9) -0.0063(9) -0.0046(8)
C10 0.0326(11) 0.0315(10) 0.0352(10) 0.0159(9) -0.0068(9) -0.0053(8)
C11 0.0337(11) 0.0279(10) 0.0329(10) 0.0109(8) 0.0024(8) -0.0038(8)
C12 0.0456(13) 0.0327(11) 0.0433(12) 0.0183(10) 0.0026(10) 0.0004(9)
C13 0.0556(15) 0.0258(10) 0.0477(13) 0.0128(10) 0.0114(12) -0.0016(9)
C14 0.0459(14) 0.0309(11) 0.0450(13) 0.0041(10) 0.0004(11) -0.0068(9)
C15 0.0429(13) 0.0364(12) 0.0381(11) 0.0089(10) -0.0052(10) -0.0010(9)
C16 0.0394(12) 0.0309(11) 0.0360(11) 0.0134(9) -0.0003(9) -0.0017(8)
C17 0.0500(17) 0.078(2) 0.113(3) 0.056(2) 0.0000(18) -0.0235(16)
C18 0.076(2) 0.0465(16) 0.0449(15) 0.0028(13) -0.0211(14) 0.0048(14)

loop_
_atom_type_symbol
_atom_type_description
_atom_type_scat_dispersion_real
_atom_type_scat_dispersion_imag
_atom_type_scat_source
C C 0.0033 0.0016 'International Tables Vol C Tables 4.2.6.8 and 6.1.1.4'
H H 0.0000 0.0000 'International Tables Vol C Tables 4.2.6.8 and 6.1.1.4'
O O 0.0106 0.0060 'International Tables Vol C Tables 4.2.6.8 and 6.1.1.4'
Cl Cl 0.1484 0.1585 'International Tables Vol C Tables 4.2.6.8 and 6.1.1.4'
N N 0.0061 0.0033 'International Tables Vol C Tables 4.2.6.8 and 6.1.1.4'

loop_
_geom_angle_atom_site_label_1
_geom_angle_atom_site_label_2
_geom_angle_atom_site_label_3
_geom_angle
C10 O3 C17 117.0(2)
C10 O4 C18 117.17(19)
C5 N4 C3 113.59(17)
C5 N4 C11 121.92(17)
C3 N4 C11 124.39(18)
C9 C1 C2 107.61(16)
C9 C1 C10 100.14(17)
C2 C1 C10 100.16(16)
C9 C1 Cl1 114.51(15)
C2 C1 Cl1 114.82(15)
C10 C1 Cl1 117.67(14)
C3 C2 C6 105.59(16)
C3 C2 C1 114.53(17)
C6 C2 C1 102.43(16)
C3 C2 H2A 111.3
C6 C2 H2A 111.3
C1 C2 H2A 111.3
O1 C3 N4 124.78(19)
O1 C3 C2 127.70(19)
N4 C3 C2 107.52(17)
O2 C5 N4 124.4(2)
O2 C5 C6 127.7(2)
N4 C5 C6 107.93(17)
C5 C6 C2 105.31(16)
C5 C6 C7 113.74(17)
C2 C6 C7 103.90(16)
C5 C6 H6A 111.2
C2 C6 H6A 111.2
C7 C6 H6A 111.2
C8 C7 C6 107.50(16)
C8 C7 C10 100.17(17)
C6 C7 C10 99.80(16)
C8 C7 Cl2 116.77(15)
C6 C7 Cl2 112.98(15)
C10 C7 Cl2 117.57(15)
C9 C8 C7 107.49(18)
C9 C8 Cl3 127.66(18)
C7 C8 Cl3 124.45(16)
C8 C9 C1 108.25(19)
C8 C9 Cl4 127.64(18)
C1 C9 Cl4 123.58(17)
O3 C10 O4 113.93(18)
O3 C10 C7 118.24(19)
O4 C10 C7 106.81(17)
O3 C10 C1 108.32(17)
O4 C10 C1 116.35(18)
C7 C10 C1 91.53(15)
C16 C11 C12 122.2(2)
C16 C11 N4 119.76(19)
C12 C11 N4 118.0(2)
C13 C12 C11 117.7(2)
C13 C12 H12A 121.2
C11 C12 H12A 121.2
C14 C13 C12 122.2(2)
C14 C13 Cl5 119.21(19)
C12 C13 Cl5 118.6(2)
C13 C14 C15 118.0(2)
C13 C14 H14A 121.0
C15 C14 H14A 121.0
C14 C15 C16 122.0(2)
C14 C15 Cl6 119.06(19)
C16 C15 Cl6 118.9(2)
C11 C16 C15 117.9(2)
C11 C16 H16A 121.0
C15 C16 H16A 121.0
O3 C17 H17A 109.5
O3 C17 H17B 109.5
H17A C17 H17B 109.5
O3 C17 H17C 109.5
H17A C17 H17C 109.5
H17B C17 H17C 109.5
O4 C18 H18A 109.5
O4 C18 H18B 109.5
H18A C18 H18B 109.5
O4 C18 H18C 109.5
H18A C18 H18C 109.5
H18B C18 H18C 109.5

loop_
_geom_bond_atom_site_label_1
_geom_bond_atom_site_label_2
_geom_bond_distance
Cl1 C1 1.758(2)
Cl2 C7 1.752(2)
Cl3 C8 1.698(2)
Cl4 C9 1.696(2)
Cl5 C13 1.730(2)
Cl6 C15 1.735(3)
O1 C3 1.197(3)
O2 C5 1.199(3)
O3 C10 1.383(3)
O3 C17 1.442(3)
O4 C10 1.385(3)
O4 C18 1.440(3)
N4 C5 1.399(3)
N4 C3 1.400(3)
N4 C11 1.436(3)
C1 C9 1.515(3)
C1 C2 1.558(3)
C1 C10 1.569(3)
C2 C3 1.511(3)
C2 C6 1.538(3)
C2 H2A 0.9800
C5 C6 1.507(3)
C6 C7 1.558(3)
C6 H6A 0.9800
C7 C8 1.514(3)
C7 C10 1.568(3)
C8 C9 1.318(3)
C11 C16 1.375(3)
C11 C12 1.385(3)
C12 C13 1.383(3)
C12 H12A 0.9300
C13 C14 1.377(4)
C14 C15 1.379(4)
C14 H14A 0.9300
C15 C16 1.386(3)
C16 H16A 0.9300
C17 H17A 0.9600
C17 H17B 0.9600
C17 H17C 0.9600
C18 H18A 0.9600
C18 H18B 0.9600
C18 H18C 0.9600

loop_
_geom_hbond_atom_site_label_D
_geom_hbond_atom_site_label_H
_geom_hbond_atom_site_label_A
_geom_hbond_distance_DH
_geom_hbond_distance_HA
_geom_hbond_distance_DA
_geom_hbond_angle_DHA
_geom_hbond_site_symmetry_A
_geom_hbond_publ_flag
C14 H14A O2 0.93 2.57 3.265(4) 132 2_786 yes
C18 H18A O2 0.96 2.45 3.260(4) 141 2_675 yes

loop_
_geom_torsion_atom_site_label_1
_geom_torsion_atom_site_label_2
_geom_torsion_atom_site_label_3
_geom_torsion_atom_site_label_4
_geom_torsion
C9 C1 C2 C3 48.4(2)
C10 C1 C2 C3 152.57(17)
Cl1 C1 C2 C3 -80.38(19)
C9 C1 C2 C6 -65.4(2)
C10 C1 C2 C6 38.79(18)
Cl1 C1 C2 C6 165.84(13)
C5 N4 C3 O1 176.3(2)
C11 N4 C3 O1 -0.1(3)
C5 N4 C3 C2 -2.6(2)
C11 N4 C3 C2 -178.97(18)
C6 C2 C3 O1 -176.5(2)
C1 C2 C3 O1 71.6(3)
C6 C2 C3 N4 2.3(2)
C1 C2 C3 N4 -109.57(19)
C3 N4 C5 O2 -178.8(2)
C11 N4 C5 O2 -2.4(3)
C3 N4 C5 C6 1.8(2)
C11 N4 C5 C6 178.21(18)
O2 C5 C6 C2 -179.5(2)
N4 C5 C6 C2 -0.1(2)
O2 C5 C6 C7 -66.4(3)
N4 C5 C6 C7 112.96(19)
C3 C2 C6 C5 -1.3(2)
C1 C2 C6 C5 118.88(17)
C3 C2 C6 C7 -121.17(17)
C1 C2 C6 C7 -0.97(19)
C5 C6 C7 C8 -47.1(2)
C2 C6 C7 C8 66.9(2)
C5 C6 C7 C10 -151.10(17)
C2 C6 C7 C10 -37.14(18)
C5 C6 C7 Cl2 83.22(19)
C2 C6 C7 Cl2 -162.83(13)
C6 C7 C8 C9 -68.0(2)
C10 C7 C8 C9 35.8(2)
Cl2 C7 C8 C9 163.88(16)
C6 C7 C8 Cl3 105.23(19)
C10 C7 C8 Cl3 -151.01(16)
Cl2 C7 C8 Cl3 -22.9(2)
C7 C8 C9 C1 -1.3(2)
Cl3 C8 C9 C1 -174.27(16)
C7 C8 C9 Cl4 170.36(16)
Cl3 C8 C9 Cl4 -2.6(3)
C2 C1 C9 C8 70.7(2)
C10 C1 C9 C8 -33.5(2)
Cl1 C1 C9 C8 -160.38(16)
C2 C1 C9 Cl4 -101.47(19)
C10 C1 C9 Cl4 154.36(16)
Cl1 C1 C9 Cl4 27.5(2)
C17 O3 C10 O4 -54.4(3)
C17 O3 C10 C7 72.3(3)
C17 O3 C10 C1 174.4(2)
C18 O4 C10 O3 -51.2(3)
C18 O4 C10 C7 176.3(2)
C18 O4 C10 C1 75.9(3)
C8 C7 C10 O3 60.5(2)
C6 C7 C10 O3 170.41(18)
Cl2 C7 C10 O3 -67.1(2)
C8 C7 C10 O4 -169.50(16)
C6 C7 C10 O4 -59.55(19)
Cl2 C7 C10 O4 62.9(2)
C8 C7 C10 C1 -51.33(17)
C6 C7 C10 C1 58.61(17)
Cl2 C7 C10 C1 -178.91(15)
C9 C1 C10 O3 -70.1(2)
C2 C1 C10 O3 179.76(16)
Cl1 C1 C10 O3 54.6(2)
C9 C1 C10 O4 160.04(18)
C2 C1 C10 O4 49.9(2)
Cl1 C1 C10 O4 -75.2(2)
C9 C1 C10 C7 50.40(18)
C2 C1 C10 C7 -59.74(17)
Cl1 C1 C10 C7 175.13(15)
C5 N4 C11 C16 121.4(2)
C3 N4 C11 C16 -62.5(3)
C5 N4 C11 C12 -56.3(3)
C3 N4 C11 C12 119.8(2)
C16 C11 C12 C13 -0.6(3)
N4 C11 C12 C13 177.0(2)
C11 C12 C13 C14 0.2(4)
C11 C12 C13 Cl5 -179.64(17)
C12 C13 C14 C15 0.4(4)
Cl5 C13 C14 C15 -179.70(19)
C13 C14 C15 C16 -0.8(4)
C13 C14 C15 Cl6 -178.90(19)
C12 C11 C16 C15 0.3(3)
N4 C11 C16 C15 -177.3(2)
C14 C15 C16 C11 0.4(4)
Cl6 C15 C16 C11 178.55(17)

loop_
_publcif_info_datablock.id
_publcif_info_datablock.publ_exptl
_publcif_info_datablock.publ_geom
_publcif_info_datablock.structure
{4cf87108-68a9-4447-a98f-ba953b88e9f6} ? ? ?
{0bdd170f-22b7-4230-ab40-684c068359ac} y y y

loop_
_publcif_info_exptl_table_extra_item
sin_theta_over_lambda_max

loop_
_publcif_info_tables.block_id
_publcif_info_tables.reference_item
{0bdd170f-22b7-4230-ab40-684c068359ac} '_geom_hbond_atom_site_label_D'

loop_
_publcif_info_cif.paper_type
E
